data_7202520
loop_
_publ_author_name
'O'Keefe, Brendan J.'
'Steel, Peter J.'

_publ_section_title
;
 Rings, chains and helicates: dependence of metallosupramolecular
 topology on positional substitution within silver(i) complexes of six
 isomeric bis(2-pyridyloxy)naphthalenes
;
_journal_issue 3
_journal_name_full CrystEngComm
_journal_page_first 222
_journal_paper_doi 10.1039/b613689c
_journal_volume 9
_journal_year 2007
_chemical_formula_moiety 'C40 H30 Ag2 N6 O11, 1.5(C H4 O)'
_chemical_formula_sum 'C41.5 H36 Ag2 N6 O12.5'
_chemical_formula_weight 1034.51
_chemical_name_common 'Complex 9'
_chemical_name_systematic
;
?
;
_space_group_IT_number 2
_symmetry_cell_setting triclinic
_symmetry_space_group_name_Hall '-P 1'
_symmetry_space_group_name_H-M 'P -1'
_atom_sites_solution_hydrogens geom
_atom_sites_solution_primary direct
_atom_sites_solution_secondary difmap
_audit_creation_method SHELXL-97
_cell_angle_alpha 73.447(5)
_cell_angle_beta 84.509(4)
_cell_angle_gamma 78.025(4)
_cell_formula_units_Z 2
_cell_length_a 7.900(3)
_cell_length_b 14.352(5)
_cell_length_c 19.379(7)
_cell_measurement_temperature 168(2)
_cell_volume 2058.7(13)
_computing_cell_refinement 'SAINT (Siemens, 1995)'
_computing_data_collection 'SMART (Siemens, 1995)'
_computing_data_reduction 'SAINT (Siemens, 1995)'
_computing_molecular_graphics 'SHELXL-97 (Sheldrick, 1997)'
_computing_publication_material 'SHELXL-97 (Sheldrick, 1997)'
_computing_structure_refinement 'SHELXL-97 (Sheldrick, 1997)'
_computing_structure_solution 'SHELXS-97 (Sheldrick, 1990)'
_diffrn_ambient_temperature 168(2)
_diffrn_measured_fraction_theta_full 0.997
_diffrn_measured_fraction_theta_max 0.997
_diffrn_measurement_device_type 'Siemens SMART CCD'
_diffrn_measurement_method 'Exposures over 0.5\% \f or \w rotation'
_diffrn_radiation_monochromator graphite
_diffrn_radiation_source 'fine-focus sealed tube'
_diffrn_radiation_type MoK\a
_diffrn_radiation_wavelength 0.71073
_diffrn_reflns_av_R_equivalents 0.0620
_diffrn_reflns_av_sigmaI/netI 0.0709
_diffrn_reflns_limit_h_max 4
_diffrn_reflns_limit_h_min -9
_diffrn_reflns_limit_k_max 17
_diffrn_reflns_limit_k_min -17
_diffrn_reflns_limit_l_max 23
_diffrn_reflns_limit_l_min -23
_diffrn_reflns_number 24325
_diffrn_reflns_theta_full 25.05
_diffrn_reflns_theta_max 25.05
_diffrn_reflns_theta_min 2.09
_exptl_absorpt_coefficient_mu 1.024
_exptl_absorpt_correction_T_max 0.9045
_exptl_absorpt_correction_T_min 0.4872
_exptl_absorpt_correction_type multi-scan
_exptl_absorpt_process_details SADABS
_exptl_crystal_colour colourless
_exptl_crystal_density_diffrn 1.669
_exptl_crystal_density_method 'not measured'
_exptl_crystal_description block
_exptl_crystal_F_000 1042
_exptl_crystal_size_max 0.82
_exptl_crystal_size_mid 0.18
_exptl_crystal_size_min 0.10
_refine_diff_density_max 1.692
_refine_diff_density_min -1.350
_refine_diff_density_rms 0.127
_refine_ls_extinction_method none
_refine_ls_goodness_of_fit_ref 1.095
_refine_ls_hydrogen_treatment constr
_refine_ls_matrix_type full
_refine_ls_number_parameters 603
_refine_ls_number_reflns 7278
_refine_ls_number_restraints 25
_refine_ls_restrained_S_all 1.096
_refine_ls_R_factor_all 0.1273
_refine_ls_R_factor_gt 0.0835
_refine_ls_shift/su_max 0.000
_refine_ls_shift/su_mean 0.000
_refine_ls_structure_factor_coef Fsqd
_refine_ls_weighting_details 'calc w=1/[\s^2^(Fo^2^)+(0.0722P)^2^+14.5000P] where P=(Fo^2^+2Fc^2^)/3'
_refine_ls_weighting_scheme calc
_refine_ls_wR_factor_gt 0.1867
_refine_ls_wR_factor_ref 0.2074
_reflns_number_gt 4821
_reflns_number_total 7278
_reflns_threshold_expression >2sigma(I)
_cod_data_source_file b613689c.txt
_cod_data_source_block 3pjsb
_cod_original_cell_volume 2058.8(12)
_cod_database_code 7202520

loop_
_symmetry_equiv_pos_as_xyz
'x, y, z'
'-x, -y, -z'

loop_
_atom_site_label
_atom_site_type_symbol
_atom_site_fract_x
_atom_site_fract_y
_atom_site_fract_z
_atom_site_U_iso_or_equiv
_atom_site_adp_type
_atom_site_occupancy
_atom_site_symmetry_multiplicity
_atom_site_calc_flag
_atom_site_refinement_flags
_atom_site_disorder_assembly
_atom_site_disorder_group
Ag1 Ag 0.47337(11) 0.10610(6) 0.06623(4) 0.0541(3) Uani 1 1 d . . .
Ag2 Ag 0.74520(12) 0.61592(6) 0.33441(5) 0.0596(3) Uani 1 1 d . . .
C1 C 0.3348(11) 0.0780(6) 0.2862(5) 0.036(2) Uani 1 1 d . . .
C2 C 0.3917(13) 0.0066(7) 0.3466(6) 0.052(3) Uani 1 1 d . . .
H2 H 0.4429 -0.0586 0.3443 0.063 Uiso 1 1 calc R . .
C3 C 0.3731(14) 0.0313(9) 0.4130(6) 0.058(3) Uani 1 1 d . . .
H3 H 0.4142 -0.0178 0.4554 0.070 Uiso 1 1 calc R . .
C4 C 0.2977(14) 0.1237(9) 0.4173(5) 0.057(3) Uani 1 1 d . . .
H4 H 0.2845 0.1385 0.4625 0.069 Uiso 1 1 calc R . .
C4A C 0.2387(11) 0.1980(7) 0.3541(5) 0.040(2) Uani 1 1 d . . .
C5 C 0.1628(14) 0.2956(9) 0.3561(6) 0.057(3) Uani 1 1 d . . .
H5 H 0.1464 0.3122 0.4007 0.068 Uiso 1 1 calc R . .
C6 C 0.1134(13) 0.3656(8) 0.2941(8) 0.063(3) Uani 1 1 d . . .
C7 C 0.1290(13) 0.3459(7) 0.2271(7) 0.057(3) Uani 1 1 d . . .
H7 H 0.0901 0.3967 0.1852 0.068 Uiso 1 1 calc R . .
C8 C 0.2028(12) 0.2505(6) 0.2226(5) 0.041(2) Uani 1 1 d . . .
H8 H 0.2150 0.2356 0.1775 0.049 Uiso 1 1 calc R . .
C8A C 0.2587(10) 0.1770(6) 0.2853(4) 0.0317(19) Uani 1 1 d . . .
O1 O 0.3613(8) 0.0555(4) 0.2193(3) 0.0441(15) Uani 1 1 d . . .
N11 N 0.2528(11) 0.0410(6) 0.1210(4) 0.051(2) Uani 1 1 d . . .
C12 C 0.2303(12) 0.0307(6) 0.1912(5) 0.041(2) Uani 1 1 d . . .
C13 C 0.0898(12) -0.0036(6) 0.2314(5) 0.043(2) Uani 1 1 d . . .
H13 H 0.0783 -0.0112 0.2819 0.052 Uiso 1 1 calc R . .
C14 C -0.0341(13) -0.0268(7) 0.1955(6) 0.048(2) Uani 1 1 d . . .
H14 H -0.1349 -0.0476 0.2207 0.058 Uiso 1 1 calc R . .
C15 C -0.0080(14) -0.0190(7) 0.1237(6) 0.055(3) Uani 1 1 d . . .
H15 H -0.0887 -0.0369 0.0987 0.066 Uiso 1 1 calc R . .
C16 C 0.1344(14) 0.0145(8) 0.0876(6) 0.055(3) Uani 1 1 d . . .
H16 H 0.1510 0.0194 0.0375 0.066 Uiso 1 1 calc R . .
O6 O 0.0232(10) 0.4597(5) 0.3002(6) 0.083(3) Uani 1 1 d . . .
N61 N -0.0099(11) 0.6230(6) 0.2779(5) 0.051(2) Uani 1 1 d . . .
C62 C 0.1000(15) 0.5415(7) 0.2690(7) 0.061(3) Uani 1 1 d . . .
C63 C 0.2644(14) 0.5379(8) 0.2366(6) 0.059(3) Uani 1 1 d . . .
H63 H 0.3339 0.4777 0.2312 0.071 Uiso 1 1 calc R . .
C64 C 0.3221(16) 0.6277(8) 0.2122(6) 0.061(3) Uani 1 1 d . . .
H64 H 0.4350 0.6301 0.1908 0.073 Uiso 1 1 calc R . .
C65 C 0.2118(19) 0.7139(8) 0.2198(6) 0.066(3) Uani 1 1 d . . .
H65 H 0.2499 0.7754 0.2026 0.079 Uiso 1 1 calc R . .
C66 C 0.0560(19) 0.7119(7) 0.2503(6) 0.064(3) Uani 1 1 d . . .
H66 H -0.0154 0.7724 0.2540 0.077 Uiso 1 1 calc R . .
C1' C 0.7359(11) 0.3064(7) 0.4056(5) 0.039(2) Uani 1 1 d . . .
C2' C 0.8019(12) 0.2378(7) 0.4652(5) 0.045(2) Uani 1 1 d . . .
H2' H 0.8221 0.2570 0.5063 0.054 Uiso 1 1 calc R . .
C3' C 0.8405(15) 0.1360(7) 0.4655(5) 0.053(3) Uani 1 1 d . . .
H3' H 0.8869 0.0873 0.5071 0.063 Uiso 1 1 calc R . .
C4' C 0.8114(13) 0.1073(7) 0.4062(5) 0.047(2) Uani 1 1 d . . .
H4' H 0.8349 0.0391 0.4076 0.056 Uiso 1 1 calc R . .
C4A' C 0.7475(12) 0.1783(7) 0.3442(5) 0.040(2) Uani 1 1 d . . .
C5' C 0.7198(12) 0.1522(7) 0.2816(5) 0.042(2) Uani 1 1 d . . .
H5' H 0.7384 0.0843 0.2824 0.050 Uiso 1 1 calc R . .
C6' C 0.6675(12) 0.2222(8) 0.2210(5) 0.048(2) Uani 1 1 d . . .
C7' C 0.6360(13) 0.3256(8) 0.2171(6) 0.053(3) Uani 1 1 d . . .
H7' H 0.6008 0.3741 0.1736 0.064 Uiso 1 1 calc R . .
C8' C 0.6576(13) 0.3530(7) 0.2773(5) 0.050(3) Uani 1 1 d . . .
H8' H 0.6360 0.4212 0.2757 0.060 Uiso 1 1 calc R . .
C8A' C 0.7115(11) 0.2812(6) 0.3417(5) 0.036(2) Uani 1 1 d . . .
O1' O 0.7091(8) 0.4067(4) 0.4036(3) 0.0446(16) Uani 1 1 d . B .
N11' N 0.5222(10) 0.5531(6) 0.3880(4) 0.045(2) Uani 1 1 d . B .
C12' C 0.5445(13) 0.4526(7) 0.4135(5) 0.042(2) Uani 1 1 d . . .
C13' C 0.4099(13) 0.4072(8) 0.4481(5) 0.049(3) Uani 1 1 d . B .
H13' H 0.4274 0.3372 0.4663 0.059 Uiso 1 1 calc R . .
C14' C 0.2492(14) 0.4649(9) 0.4558(5) 0.055(3) Uani 1 1 d . . .
H14' H 0.1553 0.4346 0.4793 0.066 Uiso 1 1 calc R B .
C15' C 0.2256(15) 0.5682(8) 0.4289(5) 0.055(3) Uani 1 1 d . B .
H15' H 0.1165 0.6093 0.4335 0.066 Uiso 1 1 calc R . .
C16' C 0.3668(14) 0.6079(8) 0.3956(5) 0.050(3) Uani 1 1 d . . .
H16' H 0.3526 0.6777 0.3770 0.060 Uiso 1 1 calc R B .
O6' O 0.6347(9) 0.1937(5) 0.1602(4) 0.0545(18) Uani 1 1 d . . .
N61' N 0.6802(10) 0.1906(5) 0.0444(4) 0.0388(18) Uani 1 1 d . . .
C62' C 0.7357(12) 0.2155(7) 0.1000(5) 0.040(2) Uani 1 1 d . . .
C63' C 0.8872(14) 0.2537(8) 0.0938(6) 0.053(3) Uani 1 1 d . . .
H63' H 0.9263 0.2683 0.1337 0.064 Uiso 1 1 calc R . .
C64' C 0.9764(15) 0.2695(8) 0.0302(6) 0.063(3) Uani 1 1 d . . .
H64' H 1.0769 0.2980 0.0247 0.075 Uiso 1 1 calc R . .
C65' C 0.9225(17) 0.2442(10) -0.0289(6) 0.070(3) Uani 1 1 d . . .
H65' H 0.9865 0.2531 -0.0736 0.084 Uiso 1 1 calc R . .
C66' C 0.7762(14) 0.2070(7) -0.0183(5) 0.049(3) Uani 1 1 d . . .
H66' H 0.7373 0.1911 -0.0576 0.059 Uiso 1 1 calc R . .
N10 N 0.3749(15) 0.1463(10) -0.1059(6) 0.082(3) Uani 1 1 d . . .
O11 O 0.3722(14) 0.0815(9) -0.0517(6) 0.100(3) Uani 1 1 d . . .
O12 O 0.341(2) 0.1350(16) -0.1592(7) 0.203(9) Uani 1 1 d . . .
O13 O 0.430(3) 0.2122(12) -0.1016(11) 0.248(12) Uani 1 1 d . . .
N20A N 0.119(5) 0.183(4) 0.613(3) 0.068(14) Uani 0.63(2) 1 d P A 1
O21A O 0.142(3) 0.268(3) 0.573(2) 0.069(8) Uani 0.63(2) 1 d P A 1
O22A O 0.2315(16) 0.1210(9) 0.6539(8) 0.065(5) Uani 0.63(2) 1 d P A 1
O23A O -0.036(2) 0.1675(11) 0.6124(8) 0.086(6) Uani 0.63(2) 1 d P A 1
N20B N 0.189(9) 0.194(5) 0.608(4) 0.047(15) Uani 0.37(2) 1 d P A 2
O21B O 0.200(5) 0.266(6) 0.572(3) 0.047(11) Uani 0.37(2) 1 d P A 2
O22B O 0.266(2) 0.1950(14) 0.6648(10) 0.049(7) Uani 0.37(2) 1 d P A 2
O23B O 0.149(4) 0.127(2) 0.6019(15) 0.078(10) Uani 0.37(2) 1 d P A 2
O30 O 0.5478(14) 0.7827(7) 0.3007(6) 0.108(3) Uani 1 1 d . B 1
H30A H 0.5287 0.8015 0.2509 0.162 Uiso 1 1 d R B 1
H30B H 0.5992 0.8299 0.3122 0.162 Uiso 1 1 d R B 1
O40 O 0.799(2) 0.5646(14) 0.1258(12) 0.253(12) Uani 1 1 d DU . .
H40D H 0.7822 0.6000 0.1648 0.379 Uiso 1 1 d R C .
C40 C 0.686(3) 0.603(3) 0.0540(17) 0.34(3) Uani 1 1 d DU C 3
H40A H 0.7234 0.5577 0.0235 0.508 Uiso 1 1 calc R C 3
H40B H 0.7028 0.6695 0.0272 0.508 Uiso 1 1 calc R C 3
H40C H 0.5629 0.6043 0.0678 0.508 Uiso 1 1 calc R C 3
O50 O 0.328(3) 0.466(4) 0.0457(15) 0.24(2) Uani 0.50 1 d PDU D 4
H50D H 0.2427 0.4857 0.0189 0.358 Uiso 0.50 1 calc PR D 4
C50 C 0.5000 0.5000 0.0000 0.36(3) Uani 1 2 d SDU . 4
H50A H 0.6018 0.4580 0.0229 0.535 Uiso 0.50 1 d PR . 4
H50B H 0.4989 0.4945 -0.0482 0.535 Uiso 0.50 1 d PR . 4
H50C H 0.5005 0.5674 -0.0016 0.535 Uiso 0.50 1 d PR . 4

loop_
_atom_site_aniso_label
_atom_site_aniso_U_11
_atom_site_aniso_U_22
_atom_site_aniso_U_33
_atom_site_aniso_U_23
_atom_site_aniso_U_13
_atom_site_aniso_U_12
Ag1 0.0530(5) 0.0716(6) 0.0565(5) -0.0362(4) 0.0012(4) -0.0283(4)
Ag2 0.0699(6) 0.0418(5) 0.0654(6) -0.0221(4) -0.0050(4) 0.0051(4)
C1 0.037(5) 0.035(5) 0.044(5) -0.015(4) -0.005(4) -0.014(4)
C2 0.054(7) 0.039(5) 0.062(7) -0.006(5) -0.024(5) -0.004(5)
C3 0.052(7) 0.068(7) 0.050(6) 0.003(6) -0.017(5) -0.023(6)
C4 0.053(7) 0.096(9) 0.036(6) -0.020(6) -0.004(5) -0.038(6)
C4A 0.028(5) 0.051(6) 0.052(6) -0.028(5) -0.007(4) -0.010(4)
C5 0.050(6) 0.069(7) 0.074(8) -0.045(7) -0.003(6) -0.025(6)
C6 0.042(6) 0.047(6) 0.123(11) -0.061(7) 0.000(6) -0.010(5)
C7 0.048(6) 0.031(5) 0.087(8) -0.004(5) -0.019(6) -0.009(5)
C8 0.047(6) 0.031(5) 0.053(6) -0.016(4) -0.016(5) -0.010(4)
C8A 0.028(4) 0.032(4) 0.040(5) -0.016(4) -0.009(4) -0.005(4)
O1 0.045(4) 0.043(4) 0.057(4) -0.030(3) -0.004(3) -0.011(3)
N11 0.065(6) 0.044(5) 0.055(5) -0.026(4) -0.014(4) -0.014(4)
C12 0.045(6) 0.025(4) 0.063(6) -0.024(4) -0.011(5) -0.002(4)
C13 0.050(6) 0.028(5) 0.055(6) -0.014(4) -0.004(5) -0.010(4)
C14 0.045(6) 0.038(5) 0.074(7) -0.030(5) -0.005(5) -0.012(4)
C15 0.055(7) 0.043(6) 0.084(8) -0.036(6) -0.015(6) -0.013(5)
C16 0.063(7) 0.060(6) 0.061(7) -0.036(6) -0.010(6) -0.018(6)
O6 0.059(5) 0.047(4) 0.159(9) -0.061(5) 0.013(5) -0.009(4)
N61 0.052(5) 0.034(4) 0.072(6) -0.020(4) -0.011(4) -0.007(4)
C62 0.060(7) 0.036(5) 0.099(9) -0.037(6) -0.027(6) -0.002(5)
C63 0.048(7) 0.045(6) 0.097(9) -0.039(6) -0.009(6) -0.004(5)
C64 0.068(7) 0.049(6) 0.072(7) -0.023(6) -0.023(6) -0.007(5)
C65 0.096(10) 0.039(6) 0.062(7) -0.018(5) -0.009(7) -0.006(6)
C66 0.111(11) 0.029(5) 0.050(7) -0.015(5) -0.016(7) 0.004(6)
C1' 0.038(5) 0.041(5) 0.047(5) -0.028(4) -0.007(4) -0.005(4)
C2' 0.051(6) 0.047(6) 0.049(6) -0.029(5) -0.008(5) -0.009(5)
C3' 0.081(8) 0.034(5) 0.045(6) -0.012(4) 0.003(5) -0.017(5)
C4' 0.063(7) 0.033(5) 0.053(6) -0.019(5) 0.002(5) -0.018(5)
C4A' 0.041(5) 0.043(5) 0.045(5) -0.026(4) -0.001(4) -0.011(4)
C5' 0.039(5) 0.053(6) 0.055(6) -0.041(5) 0.006(4) -0.021(4)
C6' 0.042(6) 0.066(7) 0.054(6) -0.044(6) -0.006(5) -0.013(5)
C7' 0.044(6) 0.066(7) 0.055(6) -0.032(5) -0.013(5) 0.003(5)
C8' 0.052(6) 0.043(5) 0.066(7) -0.032(5) -0.022(5) -0.002(5)
C8A' 0.037(5) 0.040(5) 0.040(5) -0.020(4) -0.001(4) -0.012(4)
O1' 0.043(4) 0.040(3) 0.062(4) -0.035(3) -0.016(3) 0.003(3)
N11' 0.049(5) 0.047(5) 0.040(4) -0.026(4) -0.009(4) 0.008(4)
C12' 0.059(7) 0.043(5) 0.035(5) -0.027(4) -0.014(5) -0.004(5)
C13' 0.056(7) 0.049(6) 0.051(6) -0.030(5) -0.013(5) -0.001(5)
C14' 0.048(6) 0.080(8) 0.045(6) -0.038(6) -0.011(5) 0.003(6)
C15' 0.061(7) 0.052(6) 0.053(6) -0.032(5) -0.021(6) 0.019(6)
C16' 0.064(7) 0.047(6) 0.038(5) -0.018(5) -0.015(5) 0.004(5)
O6' 0.055(4) 0.081(5) 0.050(4) -0.044(4) -0.003(3) -0.028(4)
N61' 0.048(5) 0.041(4) 0.036(4) -0.019(3) -0.010(4) -0.010(4)
C62' 0.045(6) 0.043(5) 0.041(5) -0.018(4) -0.011(4) -0.014(4)
C63' 0.063(7) 0.060(6) 0.051(6) -0.025(5) -0.018(5) -0.021(5)
C64' 0.072(8) 0.077(8) 0.056(7) -0.023(6) -0.012(6) -0.041(6)
C65' 0.090(9) 0.098(9) 0.040(6) -0.026(6) 0.004(6) -0.050(8)
C66' 0.064(7) 0.050(6) 0.043(6) -0.019(5) -0.014(5) -0.018(5)
N10 0.086(8) 0.102(9) 0.060(7) 0.005(7) -0.007(6) -0.058(7)
O11 0.118(9) 0.116(8) 0.087(7) -0.048(7) 0.000(6) -0.042(7)
O12 0.181(15) 0.39(3) 0.070(8) -0.048(12) -0.029(8) -0.122(16)
O13 0.31(2) 0.149(13) 0.30(2) 0.053(14) -0.160(19) -0.174(16)
N20A 0.08(3) 0.05(2) 0.061(16) -0.021(14) -0.01(2) 0.01(2)
O21A 0.035(17) 0.055(13) 0.105(15) -0.008(11) -0.009(15) 0.001(15)
O22A 0.062(8) 0.030(7) 0.096(11) -0.006(7) -0.029(7) 0.004(6)
O23A 0.090(13) 0.078(10) 0.089(11) -0.012(8) -0.034(9) -0.009(9)
N20B 0.09(4) 0.02(2) 0.027(18) -0.007(15) -0.01(3) 0.02(3)
O21B 0.012(19) 0.08(3) 0.055(16) -0.013(17) 0.008(16) -0.02(2)
O22B 0.034(11) 0.057(14) 0.061(13) -0.036(10) -0.009(9) 0.014(9)
O23B 0.11(3) 0.056(17) 0.09(2) -0.054(15) -0.001(17) -0.027(16)
O30 0.112(8) 0.076(6) 0.134(9) -0.028(6) 0.012(7) -0.020(6)
O40 0.167(15) 0.218(18) 0.32(2) 0.103(17) -0.102(16) -0.113(14)
C40 0.12(2) 0.46(5) 0.32(4) 0.18(4) -0.09(2) -0.17(3)
O50 0.14(2) 0.39(5) 0.15(2) 0.05(3) -0.10(2) -0.10(3)
C50 0.23(4) 0.09(2) 0.62(8) 0.02(4) 0.24(5) -0.03(3)

loop_
_atom_type_symbol
_atom_type_description
_atom_type_scat_dispersion_real
_atom_type_scat_dispersion_imag
_atom_type_scat_source
C C 0.0033 0.0016 'International Tables Vol C Tables 4.2.6.8 and 6.1.1.4'
H H 0.0000 0.0000 'International Tables Vol C Tables 4.2.6.8 and 6.1.1.4'
N N 0.0061 0.0033 'International Tables Vol C Tables 4.2.6.8 and 6.1.1.4'
O O 0.0106 0.0060 'International Tables Vol C Tables 4.2.6.8 and 6.1.1.4'
Ag Ag -0.8971 1.1015 'International Tables Vol C Tables 4.2.6.8 and 6.1.1.4'

loop_
_geom_angle_atom_site_label_1
_geom_angle_atom_site_label_2
_geom_angle_atom_site_label_3
_geom_angle
_geom_angle_site_symmetry_1
_geom_angle_site_symmetry_3
_geom_angle_publ_flag
N61' Ag1 N11 160.0(3) . . ?
N61 Ag2 N11' 158.7(3) 1_655 . ?
N61 Ag2 O30 110.2(3) 1_655 . ?
N11' Ag2 O30 88.4(3) . . ?
C2 C1 O1 119.0(8) . . ?
C2 C1 C8A 123.9(8) . . ?
O1 C1 C8A 117.0(7) . . ?
C1 C2 C3 118.6(9) . . ?
C1 C2 H2 120.7 . . ?
C3 C2 H2 120.7 . . ?
C4 C3 C2 121.3(10) . . ?
C4 C3 H3 119.3 . . ?
C2 C3 H3 119.3 . . ?
C3 C4 C4A 119.8(9) . . ?
C3 C4 H4 120.1 . . ?
C4A C4 H4 120.1 . . ?
C5 C4A C4 121.5(9) . . ?
C5 C4A C8A 117.7(9) . . ?
C4 C4A C8A 120.8(8) . . ?
C6 C5 C4A 119.8(9) . . ?
C6 C5 H5 120.1 . . ?
C4A C5 H5 120.1 . . ?
C5 C6 C7 123.2(9) . . ?
C5 C6 O6 117.2(11) . . ?
C7 C6 O6 119.1(12) . . ?
C6 C7 C8 118.9(10) . . ?
C6 C7 H7 120.5 . . ?
C8 C7 H7 120.5 . . ?
C7 C8 C8A 119.4(9) . . ?
C7 C8 H8 120.3 . . ?
C8A C8 H8 120.3 . . ?
C8 C8A C1 123.6(8) . . ?
C8 C8A C4A 121.0(8) . . ?
C1 C8A C4A 115.5(8) . . ?
C12 O1 C1 119.8(7) . . ?
C12 N11 C16 118.1(9) . . ?
C12 N11 Ag1 117.3(6) . . ?
C16 N11 Ag1 124.5(7) . . ?
N11 C12 O1 112.7(9) . . ?
N11 C12 C13 123.1(8) . . ?
O1 C12 C13 124.2(9) . . ?
C12 C13 C14 118.0(9) . . ?
C12 C13 H13 121.0 . . ?
C14 C13 H13 121.0 . . ?
C15 C14 C13 118.9(10) . . ?
C15 C14 H14 120.6 . . ?
C13 C14 H14 120.6 . . ?
C14 C15 C16 119.9(9) . . ?
C14 C15 H15 120.0 . . ?
C16 C15 H15 120.0 . . ?
N11 C16 C15 122.0(10) . . ?
N11 C16 H16 119.0 . . ?
C15 C16 H16 119.0 . . ?
C62 O6 C6 118.2(9) . . ?
C62 N61 C66 114.1(10) . . ?
C62 N61 Ag2 122.2(7) . 1_455 ?
C66 N61 Ag2 123.6(7) . 1_455 ?
N61 C62 C63 126.5(10) . . ?
N61 C62 O6 108.5(10) . . ?
C63 C62 O6 124.9(9) . . ?
C62 C63 C64 116.2(10) . . ?
C62 C63 H63 121.9 . . ?
C64 C63 H63 121.9 . . ?
C65 C64 C63 119.1(12) . . ?
C65 C64 H64 120.5 . . ?
C63 C64 H64 120.5 . . ?
C66 C65 C64 121.3(11) . . ?
C66 C65 H65 119.4 . . ?
C64 C65 H65 119.4 . . ?
C65 C66 N61 122.8(10) . . ?
C65 C66 H66 118.6 . . ?
N61 C66 H66 118.6 . . ?
C2' C1' O1' 118.8(7) . . ?
C2' C1' C8A' 122.3(8) . . ?
O1' C1' C8A' 118.5(8) . . ?
C1' C2' C3' 118.9(8) . . ?
C1' C2' H2' 120.5 . . ?
C3' C2' H2' 120.5 . . ?
C4' C3' C2' 120.9(9) . . ?
C4' C3' H3' 119.5 . . ?
C2' C3' H3' 119.5 . . ?
C3' C4' C4A' 120.0(8) . . ?
C3' C4' H4' 120.0 . . ?
C4A' C4' H4' 120.0 . . ?
C4' C4A' C5' 121.8(8) . . ?
C4' C4A' C8A' 120.4(8) . . ?
C5' C4A' C8A' 117.9(8) . . ?
C6' C5' C4A' 120.9(8) . . ?
C6' C5' H5' 119.6 . . ?
C4A' C5' H5' 119.6 . . ?
C5' C6' O6' 119.6(8) . . ?
C5' C6' C7' 121.8(8) . . ?
O6' C6' C7' 118.6(9) . . ?
C8' C7' C6' 118.7(10) . . ?
C8' C7' H7' 120.7 . . ?
C6' C7' H7' 120.7 . . ?
C7' C8' C8A' 120.7(9) . . ?
C7' C8' H8' 119.6 . . ?
C8A' C8' H8' 119.6 . . ?
C8' C8A' C1' 122.7(8) . . ?
C8' C8A' C4A' 120.0(8) . . ?
C1' C8A' C4A' 117.3(8) . . ?
C12' O1' C1' 117.3(7) . . ?
C16' N11' C12' 119.2(9) . . ?
C16' N11' Ag2 123.3(7) . . ?
C12' N11' Ag2 117.6(6) . . ?
O1' C12' N11' 112.8(9) . . ?
O1' C12' C13' 126.1(9) . . ?
N11' C12' C13' 121.1(9) . . ?
C12' C13' C14' 119.2(10) . . ?
C12' C13' H13' 120.4 . . ?
C14' C13' H13' 120.4 . . ?
C13' C14' C15' 119.8(11) . . ?
C13' C14' H14' 120.1 . . ?
C15' C14' H14' 120.1 . . ?
C16' C15' C14' 117.5(10) . . ?
C16' C15' H15' 121.3 . . ?
C14' C15' H15' 121.3 . . ?
N11' C16' C15' 123.3(10) . . ?
N11' C16' H16' 118.3 . . ?
C15' C16' H16' 118.3 . . ?
C62' O6' C6' 119.1(7) . . ?
C66' N61' C62' 117.0(8) . . ?
C66' N61' Ag1 123.9(6) . . ?
C62' N61' Ag1 118.3(6) . . ?
O6' C62' N61' 112.4(7) . . ?
O6' C62' C63' 125.7(8) . . ?
N61' C62' C63' 121.8(9) . . ?
C64' C63' C62' 118.7(9) . . ?
C64' C63' H63' 120.6 . . ?
C62' C63' H63' 120.6 . . ?
C63' C64' C65' 120.9(10) . . ?
C63' C64' H64' 119.5 . . ?
C65' C64' H64' 119.5 . . ?
C66' C65' C64' 116.6(10) . . ?
C66' C65' H65' 121.7 . . ?
C64' C65' H65' 121.7 . . ?
C65' C66' N61' 124.9(9) . . ?
C65' C66' H66' 117.5 . . ?
N61' C66' H66' 117.5 . . ?
O13 N10 O12 124.6(17) . . ?
O13 N10 O11 115.5(15) . . ?
O12 N10 O11 119.4(15) . . ?
O22A N20A O23A 121(4) . . ?
O22A N20A O21A 125(3) . . ?
O23A N20A O21A 114(4) . . ?
O21B N20B O23B 133(7) . . ?
O21B N20B O22B 102(6) . . ?
O23B N20B O22B 124(6) . . ?
Ag2 O30 H30A 109.5 . . ?
Ag2 O30 H30B 109.5 . . ?
H30A O30 H30B 109.8 . . ?
C40 O40 H40D 123.1 . . ?
O40 C40 H40A 109.5 . . ?
O40 C40 H40B 109.5 . . ?
H40A C40 H40B 109.5 . . ?
O40 C40 H40C 109.5 . . ?
H40A C40 H40C 109.5 . . ?
H40B C40 H40C 109.5 . . ?
O50 C50 O50 180(4) . 2_665 ?
O50 C50 H50A 109.4 . . ?
O50 C50 H50A 70.6 2_665 . ?
O50 C50 H50B 109.3 . . ?
O50 C50 H50B 70.7 2_665 . ?
H50A C50 H50B 109.5 . . ?
O50 C50 H50C 109.8 . . ?
O50 C50 H50C 70.2 2_665 . ?
H50A C50 H50C 109.5 . . ?
H50B C50 H50C 109.5 . . ?

loop_
_geom_bond_atom_site_label_1
_geom_bond_atom_site_label_2
_geom_bond_distance
_geom_bond_site_symmetry_2
_geom_bond_publ_flag
Ag1 N61' 2.172(7) . ?
Ag1 N11 2.190(9) . ?
Ag2 N61 2.137(9) 1_655 ?
Ag2 N11' 2.184(9) . ?
Ag2 O30 2.518(10) . ?
C1 C2 1.360(13) . ?
C1 O1 1.411(10) . ?
C1 C8A 1.419(11) . ?
C2 C3 1.415(15) . ?
C2 H2 0.9500 . ?
C3 C4 1.359(16) . ?
C3 H3 0.9500 . ?
C4 C4A 1.419(14) . ?
C4 H4 0.9500 . ?
C4A C5 1.415(14) . ?
C4A C8A 1.436(12) . ?
C5 C6 1.357(16) . ?
C5 H5 0.9500 . ?
C6 C7 1.394(16) . ?
C6 O6 1.422(11) . ?
C7 C8 1.396(13) . ?
C7 H7 0.9500 . ?
C8 C8A 1.400(12) . ?
C8 H8 0.9500 . ?
O1 C12 1.366(10) . ?
N11 C12 1.324(12) . ?
N11 C16 1.358(12) . ?
C12 C13 1.387(13) . ?
C13 C14 1.397(12) . ?
C13 H13 0.9500 . ?
C14 C15 1.364(14) . ?
C14 H14 0.9500 . ?
C15 C16 1.367(15) . ?
C15 H15 0.9500 . ?
C16 H16 0.9500 . ?
O6 C62 1.390(13) . ?
N61 C62 1.347(12) . ?
N61 C66 1.420(14) . ?
N61 Ag2 2.137(9) 1_455 ?
C62 C63 1.386(16) . ?
C63 C64 1.396(15) . ?
C63 H63 0.9500 . ?
C64 C65 1.394(15) . ?
C64 H64 0.9500 . ?
C65 C66 1.315(17) . ?
C65 H65 0.9500 . ?
C66 H66 0.9500 . ?
C1' C2' 1.353(13) . ?
C1' O1' 1.401(10) . ?
C1' C8A' 1.425(11) . ?
C2' C3' 1.428(13) . ?
C2' H2' 0.9500 . ?
C3' C4' 1.378(13) . ?
C3' H3' 0.9500 . ?
C4' C4A' 1.393(13) . ?
C4' H4' 0.9500 . ?
C4A' C5' 1.416(11) . ?
C4A' C8A' 1.432(12) . ?
C5' C6' 1.344(14) . ?
C5' H5' 0.9500 . ?
C6' O6' 1.414(10) . ?
C6' C7' 1.435(14) . ?
C7' C8' 1.368(12) . ?
C7' H7' 0.9500 . ?
C8' C8A' 1.409(13) . ?
C8' H8' 0.9500 . ?
O1' C12' 1.353(11) . ?
N11' C16' 1.333(12) . ?
N11' C12' 1.364(12) . ?
C12' C13' 1.381(14) . ?
C13' C14' 1.386(14) . ?
C13' H13' 0.9500 . ?
C14' C15' 1.403(15) . ?
C14' H14' 0.9500 . ?
C15' C16' 1.379(15) . ?
C15' H15' 0.9500 . ?
C16' H16' 0.9500 . ?
O6' C62' 1.346(11) . ?
N61' C66' 1.356(12) . ?
N61' C62' 1.362(10) . ?
C62' C63' 1.398(13) . ?
C63' C64' 1.345(15) . ?
C63' H63' 0.9500 . ?
C64' C65' 1.420(14) . ?
C64' H64' 0.9500 . ?
C65' C66' 1.345(15) . ?
C65' H65' 0.9500 . ?
C66' H66' 0.9500 . ?
N10 O13 1.144(15) . ?
N10 O12 1.155(15) . ?
N10 O11 1.190(13) . ?
N20A O22A 1.27(5) . ?
N20A O23A 1.29(4) . ?
N20A O21A 1.29(6) . ?
N20B O21B 1.09(9) . ?
N20B O23B 1.12(9) . ?
N20B O22B 1.31(7) . ?
O30 H30A 0.9427 . ?
O30 H30B 0.9436 . ?
O40 C40 1.62(2) . ?
O40 H40D 1.0096 . ?
C40 H40A 0.9800 . ?
C40 H40B 0.9800 . ?
C40 H40C 0.9800 . ?
O50 C50 1.64(2) . ?
O50 H50D 0.8400 . ?
C50 O50 1.64(2) 2_665 ?
C50 H50A 0.9600 . ?
C50 H50B 0.9601 . ?
C50 H50C 0.9600 . ?

loop_
_geom_torsion_atom_site_label_1
_geom_torsion_atom_site_label_2
_geom_torsion_atom_site_label_3
_geom_torsion_atom_site_label_4
_geom_torsion
_geom_torsion_site_symmetry_1
_geom_torsion_site_symmetry_2
_geom_torsion_site_symmetry_3
_geom_torsion_site_symmetry_4
_geom_torsion_publ_flag
O1 C1 C2 C3 176.6(8) . . . . ?
C8A C1 C2 C3 0.6(15) . . . . ?
C1 C2 C3 C4 1.1(15) . . . . ?
C2 C3 C4 C4A -1.1(15) . . . . ?
C3 C4 C4A C5 -178.7(9) . . . . ?
C3 C4 C4A C8A -0.4(14) . . . . ?
C4 C4A C5 C6 177.7(9) . . . . ?
C8A C4A C5 C6 -0.6(13) . . . . ?
C4A C5 C6 C7 1.8(16) . . . . ?
C4A C5 C6 O6 174.2(8) . . . . ?
C5 C6 C7 C8 -1.7(16) . . . . ?
O6 C6 C7 C8 -173.9(9) . . . . ?
C6 C7 C8 C8A 0.2(14) . . . . ?
C7 C8 C8A C1 179.9(8) . . . . ?
C7 C8 C8A C4A 1.0(13) . . . . ?
C2 C1 C8A C8 179.0(9) . . . . ?
O1 C1 C8A C8 3.0(12) . . . . ?
C2 C1 C8A C4A -2.1(13) . . . . ?
O1 C1 C8A C4A -178.1(7) . . . . ?
C5 C4A C8A C8 -0.8(12) . . . . ?
C4 C4A C8A C8 -179.1(8) . . . . ?
C5 C4A C8A C1 -179.8(8) . . . . ?
C4 C4A C8A C1 2.0(12) . . . . ?
C2 C1 O1 C12 98.3(10) . . . . ?
C8A C1 O1 C12 -85.5(9) . . . . ?
N61' Ag1 N11 C12 -22.7(13) . . . . ?
N61' Ag1 N11 C16 154.5(8) . . . . ?
C16 N11 C12 O1 177.2(8) . . . . ?
Ag1 N11 C12 O1 -5.4(10) . . . . ?
C16 N11 C12 C13 -1.5(13) . . . . ?
Ag1 N11 C12 C13 175.8(6) . . . . ?
C1 O1 C12 N11 160.7(7) . . . . ?
C1 O1 C12 C13 -20.6(12) . . . . ?
N11 C12 C13 C14 -1.0(13) . . . . ?
O1 C12 C13 C14 -179.6(8) . . . . ?
C12 C13 C14 C15 2.9(13) . . . . ?
C13 C14 C15 C16 -2.4(14) . . . . ?
C12 N11 C16 C15 2.1(15) . . . . ?
Ag1 N11 C16 C15 -175.0(7) . . . . ?
C14 C15 C16 N11 -0.1(16) . . . . ?
C5 C6 O6 C62 116.9(12) . . . . ?
C7 C6 O6 C62 -70.5(13) . . . . ?
C66 N61 C62 C63 -0.1(16) . . . . ?
Ag2 N61 C62 C63 -176.5(9) 1_455 . . . ?
C66 N61 C62 O6 178.1(9) . . . . ?
Ag2 N61 C62 O6 1.6(12) 1_455 . . . ?
C6 O6 C62 N61 177.0(10) . . . . ?
C6 O6 C62 C63 -4.8(17) . . . . ?
N61 C62 C63 C64 1.5(17) . . . . ?
O6 C62 C63 C64 -176.3(10) . . . . ?
C62 C63 C64 C65 -1.9(16) . . . . ?
C63 C64 C65 C66 1.0(17) . . . . ?
C64 C65 C66 N61 0.5(18) . . . . ?
C62 N61 C66 C65 -1.0(15) . . . . ?
Ag2 N61 C66 C65 175.4(9) 1_455 . . . ?
O1' C1' C2' C3' -175.7(9) . . . . ?
C8A' C1' C2' C3' -3.1(15) . . . . ?
C1' C2' C3' C4' 0.0(15) . . . . ?
C2' C3' C4' C4A' 1.6(16) . . . . ?
C3' C4' C4A' C5' 178.4(9) . . . . ?
C3' C4' C4A' C8A' -0.1(15) . . . . ?
C4' C4A' C5' C6' -176.1(9) . . . . ?
C8A' C4A' C5' C6' 2.4(13) . . . . ?
C4A' C5' C6' O6' -177.7(8) . . . . ?
C4A' C5' C6' C7' -0.6(15) . . . . ?
C5' C6' C7' C8' -1.0(15) . . . . ?
O6' C6' C7' C8' 176.1(9) . . . . ?
C6' C7' C8' C8A' 0.7(15) . . . . ?
C7' C8' C8A' C1' 179.9(9) . . . . ?
C7' C8' C8A' C4A' 1.2(15) . . . . ?
C2' C1' C8A' C8' -174.2(9) . . . . ?
O1' C1' C8A' C8' -1.5(13) . . . . ?
C2' C1' C8A' C4A' 4.6(13) . . . . ?
O1' C1' C8A' C4A' 177.2(8) . . . . ?
C4' C4A' C8A' C8' 175.9(9) . . . . ?
C5' C4A' C8A' C8' -2.7(13) . . . . ?
C4' C4A' C8A' C1' -2.9(13) . . . . ?
C5' C4A' C8A' C1' 178.5(8) . . . . ?
C2' C1' O1' C12' -103.6(10) . . . . ?
C8A' C1' O1' C12' 83.5(10) . . . . ?
N61 Ag2 N11' C16' -156.9(8) 1_655 . . . ?
O30 Ag2 N11' C16' -5.9(7) . . . . ?
N61 Ag2 N11' C12' 21.8(11) 1_655 . . . ?
O30 Ag2 N11' C12' 172.8(6) . . . . ?
C1' O1' C12' N11' -159.8(7) . . . . ?
C1' O1' C12' C13' 23.1(12) . . . . ?
C16' N11' C12' O1' -178.6(7) . . . . ?
Ag2 N11' C12' O1' 2.6(9) . . . . ?
C16' N11' C12' C13' -1.3(12) . . . . ?
Ag2 N11' C12' C13' 179.9(6) . . . . ?
O1' C12' C13' C14' 178.0(8) . . . . ?
N11' C12' C13' C14' 1.1(13) . . . . ?
C12' C13' C14' C15' -0.3(13) . . . . ?
C13' C14' C15' C16' -0.2(13) . . . . ?
C12' N11' C16' C15' 0.8(13) . . . . ?
Ag2 N11' C16' C15' 179.5(7) . . . . ?
C14' C15' C16' N11' -0.1(14) . . . . ?
C5' C6' O6' C62' -114.9(10) . . . . ?
C7' C6' O6' C62' 68.0(12) . . . . ?
N11 Ag1 N61' C66' -172.0(8) . . . . ?
N11 Ag1 N61' C62' 18.7(12) . . . . ?
C6' O6' C62' N61' -175.1(8) . . . . ?
C6' O6' C62' C63' 8.6(14) . . . . ?
C66' N61' C62' O6' -178.2(8) . . . . ?
Ag1 N61' C62' O6' -8.2(10) . . . . ?
C66' N61' C62' C63' -1.7(13) . . . . ?
Ag1 N61' C62' C63' 168.3(7) . . . . ?
O6' C62' C63' C64' 178.4(10) . . . . ?
N61' C62' C63' C64' 2.5(15) . . . . ?
C62' C63' C64' C65' -2.6(18) . . . . ?
C63' C64' C65' C66' 2.0(19) . . . . ?
C64' C65' C66' N61' -1.3(18) . . . . ?
C62' N61' C66' C65' 1.2(15) . . . . ?
Ag1 N61' C66' C65' -168.2(9) . . . . ?
